data_2011905
loop_
_publ_author_name
'N\"ather, Christian'
'Greve, Jan'

_publ_section_title
;
 Poly[copper(I)-\m-bromo-\m-2,3-dimethylpyrazine-<i>N</i>:<i>N</i>']
;
_journal_issue 4
_journal_name_full 'Acta Crystallographica Section C'
_journal_page_first 377
_journal_page_last 378
_journal_paper_doi 10.1107/S0108270101000051
_journal_volume 57
_journal_year 2001
_chemical_formula_iupac '[Cu Br (C6 H8 N2)]'
_chemical_formula_moiety 'C6 H8 Br Cu N2'
_chemical_formula_sum 'C6 H8 Br Cu N2'
_chemical_formula_weight 251.59
_chemical_name_systematic
;
Poly[copper(I)-\m-bromo-\m-2,3-dimethylpyrazine-N:N']
;
_space_group_IT_number 61
_symmetry_cell_setting orthorhombic
_symmetry_space_group_name_Hall '-P 2ac 2ab'
_symmetry_space_group_name_H-M 'P b c a'
_audit_creation_method SHELXL-97
_cell_angle_alpha 90.00
_cell_angle_beta 90.00
_cell_angle_gamma 90.00
_cell_formula_units_Z 8
_cell_length_a 11.459(2)
_cell_length_b 9.7078(11)
_cell_length_c 13.468(4)
_cell_measurement_reflns_used 140
_cell_measurement_temperature 293(2)
_cell_measurement_theta_max 18.5
_cell_measurement_theta_min 12
_cell_volume 1498.2(5)
_computing_cell_refinement DIF4
_computing_data_collection 'DIF4 (Stoe & Cie, 1992)'
_computing_data_reduction 'REDU4 (Stoe & Cie, 1992)'
_computing_molecular_graphics 'XP in SHELXTL/PC (Siemens, 1990)'
_computing_publication_material 'CIFTAB in SHELXL97'
_computing_structure_refinement 'SHELXL97 (Sheldrick, 1997)'
_computing_structure_solution 'SHELXS97 (Sheldrick, 1997)'
_diffrn_ambient_temperature 293(2)
_diffrn_measured_fraction_theta_full .999
_diffrn_measured_fraction_theta_max .999
_diffrn_measurement_device_type 'Phillips PW-1100 four-circle'
_diffrn_measurement_method \w-\q
_diffrn_radiation_monochromator graphite
_diffrn_radiation_source 'fine-focus sealed tube'
_diffrn_radiation_type MoK\a
_diffrn_radiation_wavelength .71073
_diffrn_reflns_av_R_equivalents .031
_diffrn_reflns_av_sigmaI/netI .0306
_diffrn_reflns_limit_h_max 1
_diffrn_reflns_limit_h_min -16
_diffrn_reflns_limit_k_max 1
_diffrn_reflns_limit_k_min -13
_diffrn_reflns_limit_l_max 18
_diffrn_reflns_limit_l_min -1
_diffrn_reflns_number 2821
_diffrn_reflns_theta_full 30.03
_diffrn_reflns_theta_max 30.03
_diffrn_reflns_theta_min 3.02
_diffrn_standards_decay_% none
_diffrn_standards_interval_time 120
_diffrn_standards_number 4
_exptl_absorpt_coefficient_mu 8.166
_exptl_absorpt_correction_T_max .520
_exptl_absorpt_correction_T_min .386
_exptl_absorpt_correction_type numerical
_exptl_absorpt_process_details '(X-SHAPE (Stoe & Cie, 1998)'
_exptl_crystal_colour orange
_exptl_crystal_density_diffrn 2.231
_exptl_crystal_density_method 'not measured'
_exptl_crystal_description 'irregular polyhedron'
_exptl_crystal_F_000 976
_exptl_crystal_size_max .12
_exptl_crystal_size_mid .1
_exptl_crystal_size_min .08
_refine_diff_density_max .72
_refine_diff_density_min -.87
_refine_ls_extinction_coef .0036(4)
_refine_ls_extinction_method SHELXL97
_refine_ls_goodness_of_fit_ref 1.048
_refine_ls_hydrogen_treatment constr
_refine_ls_matrix_type full
_refine_ls_number_parameters 94
_refine_ls_number_reflns 2186
_refine_ls_number_restraints 0
_refine_ls_restrained_S_all 1.048
_refine_ls_R_factor_all .057
_refine_ls_R_factor_gt .032
_refine_ls_shift/su_max .001
_refine_ls_shift/su_mean .000
_refine_ls_structure_factor_coef Fsqd
_refine_ls_weighting_details 'calc w = 1/[\s^2^(Fo^2^)+(0.0467P)^2^+0.6968P] where P = (Fo^2^+2Fc^2^)/3'
_refine_ls_weighting_scheme calc
_refine_ls_wR_factor_ref .085
_reflns_number_gt 1681
_reflns_number_total 2186
_reflns_threshold_expression I>2\s(I)
_cod_data_source_file sk1444.cif
_cod_data_source_block I
_cod_original_cell_volume 1498.2(6)
_cod_database_code 2011905
_cod_database_fobs_code 2011905

loop_
_symmetry_equiv_pos_as_xyz
'x, y, z'
'-x+1/2, -y, z+1/2'
'-x, y+1/2, -z+1/2'
'x+1/2, -y+1/2, -z'
'-x, -y, -z'
'x-1/2, y, -z-1/2'
'x, -y-1/2, z-1/2'
'-x-1/2, y-1/2, z'

loop_
_atom_site_label
_atom_site_fract_x
_atom_site_fract_y
_atom_site_fract_z
_atom_site_U_iso_or_equiv
_atom_site_adp_type
_atom_site_calc_flag
_atom_site_refinement_flags
_atom_site_occupancy
_atom_site_disorder_assembly
_atom_site_disorder_group
_atom_site_type_symbol
Cu1 .46639(3) .57377(4) .60884(3) .03019(13) Uani d . 1 . . Cu
Br1 .50724(3) .68412(3) .44811(2) .02844(11) Uani d . 1 . . Br
N1 .6050(2) .5955(2) .70725(17) .0201(5) Uani d . 1 . . N
C1 .6095(2) .5307(3) .7951(2) .0192(5) Uani d . 1 . . C
C2 .7088(2) .5406(3) .8561(2) .0216(5) Uani d . 1 . . C
N2 .8046(2) .6080(3) .82603(18) .0222(5) Uani d . 1 . . N
C3 .7977(2) .6744(3) .7382(2) .0241(6) Uani d . 1 . . C
H3 .8618 .7242 .7158 .029 Uiso calc R 1 . . H
C4 .6988(2) .6702(3) .6812(2) .0233(6) Uani d . 1 . . C
H4 .6965 .7208 .6225 .028 Uiso calc R 1 . . H
C5 .5068(3) .4461(3) .8250(2) .0278(6) Uani d . 1 . . C
H5A .4592 .4977 .8704 .042 Uiso calc R 1 . . H
H5B .5333 .3632 .8568 .042 Uiso calc R 1 . . H
H5C .4619 .4229 .7672 .042 Uiso calc R 1 . . H
C6 .7101(3) .4799(4) .9578(2) .0367(8) Uani d . 1 . . C
H6A .7739 .5181 .9949 .055 Uiso calc R 1 . . H
H6B .7193 .3818 .9531 .055 Uiso calc R 1 . . H
H6C .6380 .5007 .9907 .055 Uiso calc R 1 . . H

loop_
_atom_site_aniso_label
_atom_site_aniso_U_11
_atom_site_aniso_U_22
_atom_site_aniso_U_33
_atom_site_aniso_U_12
_atom_site_aniso_U_13
_atom_site_aniso_U_23
Cu1 .0243(2) .0399(2) .0264(2) -.00295(16) -.00025(14) .00090(17)
Br1 .0405(2) .02242(16) .02244(16) .00252(12) -.00023(11) .00262(11)
N1 .0193(10) .0217(11) .0193(10) -.0010(9) -.0025(8) .0012(9)
C1 .0190(12) .0170(12) .0217(12) .0023(10) .0027(10) .0019(10)
C2 .0194(13) .0246(13) .0208(12) .0025(11) .0013(9) .0010(11)
N2 .0163(11) .0282(12) .0221(11) -.0002(9) .0003(8) .0009(10)
C3 .0219(13) .0269(14) .0235(13) -.0052(11) .0023(10) .0037(12)
C4 .0257(14) .0245(13) .0197(12) -.0022(11) -.0001(10) .0047(11)
C5 .0234(13) .0291(14) .0309(14) -.0041(11) .0028(12) .0071(13)
C6 .0268(15) .060(2) .0234(15) -.0011(16) .0003(11) .0159(15)

loop_
_atom_type_symbol
_atom_type_description
_atom_type_scat_dispersion_real
_atom_type_scat_dispersion_imag
_atom_type_scat_source
C C .0033 .0016 'International Tables Vol C Tables 4.2.6.8 and 6.1.1.4'
H H .0000 .0000 'International Tables Vol C Tables 4.2.6.8 and 6.1.1.4'
N N .0061 .0033 'International Tables Vol C Tables 4.2.6.8 and 6.1.1.4'
Cu Cu .3201 1.2651 'International Tables Vol C Tables 4.2.6.8 and 6.1.1.4'
Br Br -.2901 2.4595 'International Tables Vol C Tables 4.2.6.8 and 6.1.1.4'

loop_
_geom_angle_atom_site_label_1
_geom_angle_atom_site_label_2
_geom_angle_atom_site_label_3
_geom_angle_site_symmetry_1
_geom_angle_site_symmetry_3
_geom_angle
_geom_angle_publ_flag
N2 Cu1 N1 6_557 . 113.34(10) y
N2 Cu1 Br1 6_557 . 118.14(7) y
N1 Cu1 Br1 . . 111.79(7) y
N2 Cu1 Br1 6_557 5_666 112.15(7) y
N1 Cu1 Br1 . 5_666 101.21(7) y
Br1 Cu1 Br1 . 5_666 97.80(2) y
Cu1 Br1 Cu1 . 5_666 82.20(2) y
C1 N1 C4 . . 117.0(2) n
C1 N1 Cu1 . . 122.95(18) n
C4 N1 Cu1 . . 119.96(19) n
N1 C1 C2 . . 121.0(2) n
N1 C1 C5 . . 117.8(2) n
C2 C1 C5 . . 121.2(2) n
N2 C2 C1 . . 121.3(3) n
N2 C2 C6 . . 117.5(3) n
C1 C2 C6 . . 121.2(3) n
C2 N2 C3 . . 116.7(2) n
C2 N2 Cu1 . 6_657 121.68(19) y
C3 N2 Cu1 . 6_657 119.93(19) y
N2 C3 C4 . . 121.8(3) n
N2 C3 H3 . . 119.1 n
C4 C3 H3 . . 119.1 n
N1 C4 C3 . . 122.1(3) n
N1 C4 H4 . . 119 n
C3 C4 H4 . . 119 n
C1 C5 H5A . . 110 n
C1 C5 H5B . . 110 n
H5A C5 H5B . . 110 n
C1 C5 H5C . . 110 n
H5A C5 H5C . . 110 n
H5B C5 H5C . . 110 n
C2 C6 H6A . . 110 n
C2 C6 H6B . . 110 n
H6A C6 H6B . . 110 n
C2 C6 H6C . . 110 n
H6A C6 H6C . . 110 n
H6B C6 H6C . . 110 n

loop_
_geom_bond_atom_site_label_1
_geom_bond_atom_site_label_2
_geom_bond_site_symmetry_2
_geom_bond_distance
_geom_bond_publ_flag
Cu1 N2 6_557 2.077(2) y
Cu1 N1 . 2.080(2) y
Cu1 Br1 . 2.4602(7) y
Cu1 Br1 5_666 2.6358(6) y
Br1 Cu1 5_666 2.6358(6) n
N1 C1 . 1.341(3) n
N1 C4 . 1.343(4) n
C1 C2 . 1.407(4) n
C1 C5 . 1.491(4) n
C2 N2 . 1.341(4) n
C2 C6 . 1.491(4) n
N2 C3 . 1.349(4) n
N2 Cu1 6_657 2.077(2) n
C3 C4 . 1.370(4) n
C3 H3 . .93 n
C4 H4 . .93 n
C5 H5A . .96 n
C5 H5B . .96 n
C5 H5C . .96 n
C6 H6A . .96 n
C6 H6B . .96 n
C6 H6C . .96 n
